data_7029772
loop_
_publ_author_name
'Parshamoni, Srinivasulu'
'Sanda, Suresh'
'Jena, Himanshu Sekhar'
'Konar, Sanjit'

_publ_section_title
;
 A copper based pillared-bilayer metal organic framework: its synthesis,
 sorption properties and catalytic performance.
;
_journal_issue 19
_journal_name_full 'Dalton transactions (Cambridge, England : 2003)'
_journal_page_first 7191
_journal_page_last 7199
_journal_paper_doi 10.1039/c4dt00228h
_journal_volume 43
_journal_year 2014
_chemical_formula_moiety 'C18 H14 Cu N2 O4 S, 2(H2O)'
_chemical_formula_sum 'C18 H18 Cu N2 O6 S'
_chemical_formula_weight 453.956
_chemical_name_systematic
; 
 ? 
;
_space_group_IT_number 2
_symmetry_cell_setting triclinic
_symmetry_space_group_name_Hall '-P 1'
_symmetry_space_group_name_H-M 'P -1'
_atom_sites_solution_hydrogens geom
_atom_sites_solution_primary direct
_atom_sites_solution_secondary difmap
_audit_creation_method SHELXL-97
_cell_angle_alpha 86.403(2)
_cell_angle_beta 79.041(2)
_cell_angle_gamma 81.993(2)
_cell_formula_units_Z 2
_cell_length_a 10.0921(3)
_cell_length_b 10.4958(3)
_cell_length_c 10.8431(3)
_cell_measurement_reflns_used 365
_cell_measurement_temperature 296(2)
_cell_measurement_theta_max 25.39
_cell_measurement_theta_min 7.50
_cell_volume 1115.84(6)
_computing_cell_refinement 'Bruker SAINT'
_computing_data_collection 'Bruker APEX2'
_computing_data_reduction 'Bruker SAINT'
_computing_molecular_graphics 'Bruker SHELXTL'
_computing_publication_material 'Bruker SHELXTL'
_computing_structure_refinement 'SHELXL-97 (Sheldrick, 2008)'
_computing_structure_solution 'SHELXS-97 (Sheldrick, 2008)'
_diffrn_ambient_temperature 296(2)
_diffrn_measured_fraction_theta_full 1.00
_diffrn_measured_fraction_theta_max 1.00
_diffrn_measurement_device_type 'Bruker APEX-II CCD'
_diffrn_measurement_method '\f and \w scans'
_diffrn_radiation_monochromator graphite
_diffrn_radiation_source 'fine-focus sealed tube'
_diffrn_radiation_type MoK\a
_diffrn_radiation_wavelength 0.71073
_diffrn_reflns_av_R_equivalents 0.0376
_diffrn_reflns_av_sigmaI/netI 0.0637
_diffrn_reflns_limit_h_max 13
_diffrn_reflns_limit_h_min -13
_diffrn_reflns_limit_k_max 14
_diffrn_reflns_limit_k_min -14
_diffrn_reflns_limit_l_max 14
_diffrn_reflns_limit_l_min -14
_diffrn_reflns_number 6023
_diffrn_reflns_theta_full 28.71
_diffrn_reflns_theta_max 28.71
_diffrn_reflns_theta_min 7.51
_exptl_absorpt_coefficient_mu 1.104
_exptl_absorpt_correction_T_max 0.767
_exptl_absorpt_correction_T_min 0.635
_exptl_absorpt_correction_type multi-scan
_exptl_absorpt_process_details 'SADABS (Sheldrick, 1997)'
_exptl_crystal_colour blue
_exptl_crystal_density_diffrn 1.339
_exptl_crystal_density_method 'not measured'
_exptl_crystal_description block
_exptl_crystal_F_000 458
_exptl_crystal_size_max 0.42
_exptl_crystal_size_mid 0.37
_exptl_crystal_size_min 0.24
_refine_diff_density_max 0.549
_refine_diff_density_min -0.685
_refine_diff_density_rms 0.122
_refine_ls_extinction_method none
_refine_ls_goodness_of_fit_ref 1.054
_refine_ls_hydrogen_treatment constr
_refine_ls_matrix_type full
_refine_ls_number_parameters 248
_refine_ls_number_reflns 5772
_refine_ls_number_restraints 0
_refine_ls_restrained_S_all 1.054
_refine_ls_R_factor_all 0.1059
_refine_ls_R_factor_gt 0.0823
_refine_ls_shift/su_max 0.001
_refine_ls_shift/su_mean 0.000
_refine_ls_structure_factor_coef Fsqd
_refine_ls_weighting_details 'calc w=1/[\s^2^(Fo^2^)+(0.0524P)^2^+2.8944P] where P=(Fo^2^+2Fc^2^)/3'
_refine_ls_weighting_scheme calc
_refine_ls_wR_factor_gt 0.2273
_refine_ls_wR_factor_ref 0.2467
_reflns_number_gt 3450
_reflns_number_total 5772
_reflns_threshold_expression >2sigma(I)
_cod_data_source_file c4dt00228h2.cif
_cod_data_source_block Compound_1
_cod_depositor_comments
;
The following automatic conversions were performed:

'_symmetry_cell_setting' value 'Triclinic' changed to 'triclinic'
according to
/usr/data/users/saulius/crontab/automatic-downloads/rss-feeds/RSC/lib/dictionaries/cif_core.dic
dictionary named 'cif_core.dic' version 2.4.2 from 2011-04-26.

Automatic conversion script
Id: cif_fix_values 2281 2013-09-26 08:29:07Z andrius 

 Adding full bibliography for
 ./tmp-cod-update-bibliographies-12899/cifs/7029772.cif.
;
_cod_database_code 7029772

loop_
_symmetry_equiv_pos_as_xyz
'x, y, z'
'-x, -y, -z'

loop_
_atom_site_label
_atom_site_type_symbol
_atom_site_fract_x
_atom_site_fract_y
_atom_site_fract_z
_atom_site_U_iso_or_equiv
_atom_site_adp_type
_atom_site_occupancy
_atom_site_symmetry_multiplicity
_atom_site_calc_flag
_atom_site_refinement_flags
Cu1 Cu 1.13648(8) 0.11383(9) 0.08810(7) 0.0190(5) Uani 1 1 d .
S1 S 0.88202(17) 0.4235(2) -0.07980(18) 0.0239(7) Uani 1 1 d .
O1 O 0.9728(5) 0.1496(6) -0.0284(5) 0.0284(19) Uani 1 1 d .
O3 O 0.8676(5) 0.7013(6) -0.0988(5) 0.0261(18) Uani 1 1 d .
O4 O 0.6789(6) 0.7456(7) -0.1793(6) 0.038(2) Uani 1 1 d .
O2 O 0.8116(5) 0.0717(6) -0.1071(5) 0.0246(18) Uani 1 1 d .
N2 N 1.0027(6) 0.1081(7) 0.2517(6) 0.023(2) Uani 1 1 d .
N1 N 1.2791(5) 0.1197(7) -0.0718(6) 0.019(2) Uani 1 1 d .
C1 C 0.8682(6) 0.1618(8) -0.0749(6) 0.019(3) Uani 1 1 d .
C2 C 0.8033(7) 0.2949(9) -0.1007(7) 0.025(3) Uani 1 1 d .
C3 C 0.6826(8) 0.3325(10) -0.1412(9) 0.035(3) Uani 1 1 d .
H3 H 0.6258 0.2752 -0.1568 0.042 Uiso 1 1 calc R
C4 C 0.6543(8) 0.4650(10) -0.1566(9) 0.034(3) Uani 1 1 d .
H4 H 0.5756 0.5059 -0.1821 0.040 Uiso 1 1 calc R
C5 C 0.7555(7) 0.5307(9) -0.1299(7) 0.025(3) Uani 1 1 d .
C6 C 0.7649(7) 0.6668(9) -0.1366(8) 0.029(3) Uani 1 1 d .
C16 C 1.0079(8) 0.1732(11) 0.3508(8) 0.042(3) Uani 1 1 d .
H16 H 1.0733 0.2288 0.3441 0.051 Uiso 1 1 calc R
C15 C 0.9192(8) 0.1615(12) 0.4647(8) 0.046(4) Uani 1 1 d .
H15 H 0.9276 0.2069 0.5332 0.056 Uiso 1 1 calc R
C14 C 0.8177(7) 0.0816(11) 0.4761(7) 0.037(3) Uani 1 1 d .
C13 C 0.8118(8) 0.0201(13) 0.3703(8) 0.044(4) Uani 1 1 d .
H13 H 0.7443 -0.0323 0.3719 0.053 Uiso 1 1 calc R
C12 C 0.9048(7) 0.0349(10) 0.2611(7) 0.030(3) Uani 1 1 d .
H12 H 0.8981 -0.0086 0.1909 0.036 Uiso 1 1 calc R
C17 C 0.7186(9) 0.0598(13) 0.5985(7) 0.043(4) Uani 1 1 d .
H17A H 0.7010 -0.0292 0.6067 0.052 Uiso 1 1 calc R
H17B H 0.7579 0.0775 0.6697 0.052 Uiso 1 1 calc R
C11 C 1.2730(7) 0.2171(10) -0.1528(7) 0.027(3) Uani 1 1 d .
H11 H 1.1989 0.2812 -0.1373 0.032 Uiso 1 1 calc R
C10 C 1.3708(8) 0.2310(10) -0.2611(8) 0.0332(16) Uiso 1 1 d .
H10 H 1.3631 0.3029 -0.3153 0.040 Uiso 1 1 calc R
C9 C 1.4804(7) 0.1335(10) -0.2853(7) 0.026(3) Uani 1 1 d .
C8 C 1.4855(7) 0.0308(10) -0.2016(7) 0.025(3) Uani 1 1 d .
H8 H 1.5574 -0.0355 -0.2157 0.030 Uiso 1 1 calc R
C7 C 1.3845(6) 0.0245(9) -0.0955(7) 0.024(3) Uani 1 1 d .
H7 H 1.3895 -0.0464 -0.0399 0.028 Uiso 1 1 calc R
C18 C 0.5874(8) 0.1481(12) 0.5971(7) 0.035(3) Uani 1 1 d .
H18A H 0.5507 0.1308 0.5244 0.042 Uiso 1 1 calc R
H18B H 0.6068 0.2366 0.5884 0.042 Uiso 1 1 calc R
O5 O 0.6293(14) 0.7037(16) 0.5913(11) 0.115(5) Uani 1 1 d .
O6 O 0.365(3) 0.587(2) 0.659(3) 0.225(14) Uani 1 1 d .

loop_
_atom_site_aniso_label
_atom_site_aniso_U_11
_atom_site_aniso_U_22
_atom_site_aniso_U_33
_atom_site_aniso_U_23
_atom_site_aniso_U_13
_atom_site_aniso_U_12
Cu1 0.0202(4) 0.0116(9) 0.0228(5) -0.0004(6) 0.0008(3) -0.0007(4)
S1 0.0214(8) 0.0128(16) 0.0378(11) 0.0026(12) -0.0077(8) -0.0014(9)
O1 0.030(2) 0.019(5) 0.036(3) 0.006(3) -0.010(2) 0.000(3)
O3 0.022(2) 0.017(4) 0.037(3) -0.001(3) 0.000(2) -0.002(3)
O4 0.041(3) 0.011(5) 0.066(4) 0.006(4) -0.022(3) 0.000(3)
O2 0.019(2) 0.022(4) 0.033(3) -0.006(3) 0.000(2) -0.002(3)
N2 0.021(3) 0.022(6) 0.023(3) -0.001(4) 0.000(2) -0.001(3)
N1 0.017(2) 0.015(6) 0.024(3) 0.001(4) -0.003(2) -0.002(3)
C1 0.020(3) 0.013(7) 0.019(3) 0.006(5) 0.003(3) -0.002(4)
C2 0.022(3) 0.021(7) 0.028(4) -0.002(5) -0.002(3) 0.003(4)
C3 0.033(4) 0.021(7) 0.057(5) 0.000(6) -0.024(4) -0.005(4)
C4 0.030(4) 0.016(7) 0.057(5) 0.012(6) -0.019(4) -0.003(5)
C5 0.025(3) 0.016(7) 0.032(4) 0.001(5) -0.005(3) 0.001(4)
C6 0.026(3) 0.022(7) 0.036(4) -0.002(5) -0.004(3) 0.004(4)
C16 0.032(4) 0.058(9) 0.036(4) -0.022(6) 0.004(3) -0.009(5)
C15 0.037(4) 0.077(10) 0.026(4) -0.019(6) 0.002(3) -0.013(5)
C14 0.026(3) 0.057(9) 0.023(4) -0.003(5) 0.006(3) -0.004(5)
C13 0.029(4) 0.068(10) 0.033(4) -0.009(6) 0.014(3) -0.025(5)
C12 0.029(3) 0.040(8) 0.022(4) -0.004(5) 0.006(3) -0.018(4)
C17 0.036(4) 0.063(10) 0.023(4) 0.002(6) 0.007(3) 0.000(5)
C11 0.025(3) 0.025(7) 0.026(4) 0.010(5) 0.000(3) 0.002(4)
C9 0.024(3) 0.029(8) 0.023(4) 0.010(5) 0.002(3) -0.004(4)
C8 0.019(3) 0.028(8) 0.022(4) 0.007(5) 0.006(3) -0.004(4)
C7 0.018(3) 0.027(7) 0.024(3) -0.002(4) 0.001(3) 0.000(4)
C18 0.030(4) 0.045(9) 0.022(4) 0.019(5) 0.007(3) -0.003(5)
O5 0.144(10) 0.130(16) 0.087(7) 0.034(9) -0.050(7) -0.049(10)
O6 0.35(3) 0.124(19) 0.27(2) 0.036(18) -0.23(3) -0.06(2)

loop_
_atom_type_symbol
_atom_type_description
_atom_type_scat_dispersion_real
_atom_type_scat_dispersion_imag
_atom_type_scat_source
C C 0.0033 0.0016 'International Tables Vol C Tables 4.2.6.8 and 6.1.1.4'
Cu Cu 0.3201 1.2651 'International Tables Vol C Tables 4.2.6.8 and 6.1.1.4'
N N 0.0061 0.0033 'International Tables Vol C Tables 4.2.6.8 and 6.1.1.4'
O O 0.0106 0.0060 'International Tables Vol C Tables 4.2.6.8 and 6.1.1.4'
S S 0.1246 0.1234 'International Tables Vol C Tables 4.2.6.8 and 6.1.1.4'
H H 0.0000 0.0000 'International Tables Vol C Tables 4.2.6.8 and 6.1.1.4'

loop_
_geom_angle_atom_site_label_1
_geom_angle_atom_site_label_2
_geom_angle_atom_site_label_3
_geom_angle
_geom_angle_site_symmetry_1
_geom_angle_site_symmetry_3
O3 Cu1 O2 161.4(2) 2_765 2_755
O3 Cu1 N2 90.7(3) 2_765 .
O2 Cu1 N2 89.4(3) 2_755 .
O3 Cu1 N1 88.8(3) 2_765 .
O2 Cu1 N1 90.2(3) 2_755 .
N2 Cu1 N1 177.1(2) . .
O3 Cu1 O1 89.7(2) 2_765 .
O2 Cu1 O1 108.8(2) 2_755 .
N2 Cu1 O1 93.5(2) . .
N1 Cu1 O1 89.4(2) . .
C2 S1 C5 91.9(4) . .
C1 O1 Cu1 169.1(6) . .
C6 O3 Cu1 115.0(5) . 2_765
C1 O2 Cu1 128.1(4) . 2_755
C12 N2 C16 117.8(7) . .
C12 N2 Cu1 118.5(4) . .
C16 N2 Cu1 123.7(6) . .
C11 N1 C7 118.3(7) . .
C11 N1 Cu1 120.9(4) . .
C7 N1 Cu1 120.8(6) . .
O1 C1 O2 126.6(7) . .
O1 C1 C2 117.9(7) . .
O2 C1 C2 115.5(6) . .
C3 C2 C1 128.5(8) . .
C3 C2 S1 111.9(7) . .
C1 C2 S1 119.7(5) . .
C2 C3 C4 112.8(8) . .
C2 C3 H3 123.6 . .
C4 C3 H3 123.6 . .
C3 C4 C5 113.2(6) . .
C3 C4 H4 123.4 . .
C5 C4 H4 123.4 . .
C4 C5 C6 129.9(7) . .
C4 C5 S1 110.1(7) . .
C6 C5 S1 120.0(5) . .
O4 C6 O3 122.5(9) . .
O4 C6 C5 121.1(7) . .
O3 C6 C5 116.4(7) . .
N2 C16 C15 122.4(10) . .
N2 C16 H16 118.8 . .
C15 C16 H16 118.8 . .
C16 C15 C14 119.9(7) . .
C16 C15 H15 120.0 . .
C14 C15 H15 120.0 . .
C13 C14 C15 116.1(8) . .
C13 C14 C17 120.4(10) . .
C15 C14 C17 123.5(7) . .
C14 C13 C12 120.7(10) . .
C14 C13 H13 119.7 . .
C12 C13 H13 119.7 . .
N2 C12 C13 123.0(7) . .
N2 C12 H12 118.5 . .
C13 C12 H12 118.5 . .
C18 C17 C14 109.0(9) . .
C18 C17 H17A 109.9 . .
C14 C17 H17A 109.9 . .
C18 C17 H17B 109.9 . .
C14 C17 H17B 109.9 . .
H17A C17 H17B 108.3 . .
N1 C11 C10 124.1(7) . .
N1 C11 H11 118.0 . .
C10 C11 H11 118.0 . .
C9 C10 C11 117.8(10) . .
C9 C10 H10 121.1 . .
C11 C10 H10 121.1 . .
C8 C9 C10 118.0(8) . .
C8 C9 C18 123.9(7) . 1_654
C10 C9 C18 118.0(9) . 1_654
C9 C8 C7 120.7(7) . .
C9 C8 H8 119.6 . .
C7 C8 H8 119.6 . .
N1 C7 C8 121.1(9) . .
N1 C7 H7 119.5 . .
C8 C7 H7 119.5 . .
C17 C18 C9 113.4(8) . 1_456
C17 C18 H18A 108.9 . .
C9 C18 H18A 108.9 1_456 .
C17 C18 H18B 108.9 . .
C9 C18 H18B 108.9 1_456 .
H18A C18 H18B 107.7 . .

loop_
_geom_bond_atom_site_label_1
_geom_bond_atom_site_label_2
_geom_bond_distance
_geom_bond_site_symmetry_2
Cu1 O3 1.945(7) 2_765
Cu1 O2 1.953(6) 2_755
Cu1 N2 2.017(6) .
Cu1 N1 2.036(6) .
Cu1 O1 2.242(5) .
S1 C2 1.706(9) .
S1 C5 1.726(7) .
O1 C1 1.242(7) .
O3 C6 1.287(9) .
O3 Cu1 1.945(7) 2_765
O4 C6 1.248(9) .
O2 C1 1.268(10) .
O2 Cu1 1.953(6) 2_755
N2 C12 1.319(13) .
N2 C16 1.323(8) .
N1 C11 1.308(13) .
N1 C7 1.352(8) .
C1 C2 1.492(12) .
C2 C3 1.371(9) .
C3 C4 1.387(15) .
C3 H3 0.9300 .
C4 C5 1.392(13) .
C4 H4 0.9300 .
C5 C6 1.441(15) .
C16 C15 1.390(14) .
C16 H16 0.9300 .
C15 C14 1.395(16) .
C15 H15 0.9300 .
C14 C13 1.367(10) .
C14 C17 1.528(13) .
C13 C12 1.380(13) .
C13 H13 0.9300 .
C12 H12 0.9300 .
C17 C18 1.509(11) .
C17 H17A 0.9700 .
C17 H17B 0.9700 .
C11 C10 1.397(13) .
C11 H11 0.9300 .
C10 C9 1.396(10) .
C10 H10 0.9300 .
C9 C8 1.367(14) .
C9 C18 1.521(12) 1_654
C8 C7 1.389(11) .
C8 H8 0.9300 .
C7 H7 0.9300 .
C18 C9 1.521(12) 1_456
C18 H18A 0.9700 .
C18 H18B 0.9700 .

loop_
_geom_torsion_atom_site_label_1
_geom_torsion_atom_site_label_2
_geom_torsion_atom_site_label_3
_geom_torsion_atom_site_label_4
_geom_torsion
_geom_torsion_site_symmetry_1
_geom_torsion_site_symmetry_4
O3 Cu1 O1 C1 -109(3) 2_765 .
O2 Cu1 O1 C1 73(3) 2_755 .
N2 Cu1 O1 C1 -18(3) . .
N1 Cu1 O1 C1 163(3) . .
O3 Cu1 N2 C12 139.0(7) 2_765 .
O2 Cu1 N2 C12 -59.6(7) 2_755 .
O1 Cu1 N2 C12 49.2(7) . .
O3 Cu1 N2 C16 -41.4(7) 2_765 .
O2 Cu1 N2 C16 120.0(7) 2_755 .
O1 Cu1 N2 C16 -131.2(7) . .
O3 Cu1 N1 C11 -37.1(6) 2_765 .
O2 Cu1 N1 C11 161.4(6) 2_755 .
O1 Cu1 N1 C11 52.6(6) . .
O3 Cu1 N1 C7 141.2(5) 2_765 .
O2 Cu1 N1 C7 -20.3(5) 2_755 .
O1 Cu1 N1 C7 -129.1(5) . .
Cu1 O1 C1 O2 -72(3) . .
Cu1 O1 C1 C2 111(3) . .
Cu1 O2 C1 O1 3.0(11) 2_755 .
Cu1 O2 C1 C2 -179.3(5) 2_755 .
O1 C1 C2 C3 -174.0(8) . .
O2 C1 C2 C3 8.1(12) . .
O1 C1 C2 S1 6.0(9) . .
O2 C1 C2 S1 -171.9(5) . .
C5 S1 C2 C3 -1.6(7) . .
C5 S1 C2 C1 178.4(6) . .
C1 C2 C3 C4 -179.4(8) . .
S1 C2 C3 C4 0.6(10) . .
C2 C3 C4 C5 1.1(12) . .
C3 C4 C5 C6 178.8(9) . .
C3 C4 C5 S1 -2.3(11) . .
C2 S1 C5 C4 2.2(7) . .
C2 S1 C5 C6 -178.8(7) . .
Cu1 O3 C6 O4 9.4(10) 2_765 .
Cu1 O3 C6 C5 -172.1(5) 2_765 .
C4 C5 C6 O4 -5.4(14) . .
S1 C5 C6 O4 175.8(6) . .
C4 C5 C6 O3 176.0(8) . .
S1 C5 C6 O3 -2.8(10) . .
C12 N2 C16 C15 3.5(14) . .
Cu1 N2 C16 C15 -176.1(7) . .
N2 C16 C15 C14 -1.9(16) . .
C16 C15 C14 C13 -0.9(15) . .
C16 C15 C14 C17 178.1(9) . .
C15 C14 C13 C12 1.9(15) . .
C17 C14 C13 C12 -177.1(10) . .
C16 N2 C12 C13 -2.5(14) . .
Cu1 N2 C12 C13 177.2(8) . .
C14 C13 C12 N2 -0.3(17) . .
C13 C14 C17 C18 -84.1(13) . .
C15 C14 C17 C18 97.0(11) . .
C7 N1 C11 C10 -1.8(12) . .
Cu1 N1 C11 C10 176.5(6) . .
N1 C11 C10 C9 1.2(13) . .
C11 C10 C9 C8 -0.2(12) . .
C11 C10 C9 C18 -179.9(8) . 1_654
C10 C9 C8 C7 -0.2(12) . .
C18 C9 C8 C7 179.5(8) 1_654 .
C11 N1 C7 C8 1.3(10) . .
Cu1 N1 C7 C8 -177.0(5) . .
C9 C8 C7 N1 -0.4(11) . .
C14 C17 C18 C9 179.5(9) . 1_456
